data_1504122
loop_
_publ_author_name
'Wei, Jun-Fa'
'Chen, Zhan-Guo'
'Lei, Wei'
'Zhang, Li-Hui'
'Wang, Ming-Zheng'
'Shi, Xian-Ying'
'Li, Run-Tao'

_publ_section_title
;
 Silicon powder: the first nonmetal elemental catalyst for
 aminobromination of olefins with TsNH(2) and NBS.
;
_journal_issue 18
_journal_name_full 'Organic letters'
_journal_page_first 4216
_journal_page_last 4219
_journal_paper_doi 10.1021/ol9015833
_journal_volume 11
_journal_year 2009
_chemical_formula_moiety 'C23 H21 Br N O4 S'
_chemical_formula_sum 'C23 H21 Br N O4 S'
_chemical_formula_weight 487.38
_chemical_name_systematic
; 
 ? 
;
_space_group_IT_number 2
_symmetry_cell_setting triclinic
_symmetry_space_group_name_Hall '-P 1'
_symmetry_space_group_name_H-M 'P -1'
_atom_sites_solution_hydrogens geom
_atom_sites_solution_primary direct
_atom_sites_solution_secondary difmap
_audit_creation_method SHELXL-97
_cell_angle_alpha 91.99(3)
_cell_angle_beta 112.83(3)
_cell_angle_gamma 116.73(3)
_cell_formula_units_Z 2
_cell_length_a 10.503(2)
_cell_length_b 11.062(2)
_cell_length_c 12.012(2)
_cell_measurement_reflns_used 4099
_cell_measurement_temperature 293(2)
_cell_measurement_theta_max 25.50
_cell_measurement_theta_min 1.90
_cell_volume 1111.1(6)
_computing_cell_refinement 'SAINT-Plus (Bruker, 2001)'
_computing_data_collection 'APEX2 (Bruker, 2004)'
_computing_data_reduction SAINT-Plus
_computing_molecular_graphics 'SHELXTL (Bruker, 2001)'
_computing_publication_material SHELXTL
_computing_structure_refinement 'SHELXL-97 (Sheldrick, 1997)'
_computing_structure_solution 'SHELXS-97 (Sheldrick, 1997)'
_diffrn_ambient_temperature 293(2)
_diffrn_measured_fraction_theta_full 0.990
_diffrn_measured_fraction_theta_max 0.990
_diffrn_measurement_device_type 'Bruker APEX II CCD area-detector'
_diffrn_measurement_method '\f and \w scans'
_diffrn_radiation_monochromator graphite
_diffrn_radiation_source 'fine-focus sealed tube'
_diffrn_radiation_type MoK\a
_diffrn_radiation_wavelength 0.71073
_diffrn_reflns_av_R_equivalents 0.0132
_diffrn_reflns_av_sigmaI/netI 0.0248
_diffrn_reflns_limit_h_max 12
_diffrn_reflns_limit_h_min -12
_diffrn_reflns_limit_k_max 13
_diffrn_reflns_limit_k_min -13
_diffrn_reflns_limit_l_max 9
_diffrn_reflns_limit_l_min -14
_diffrn_reflns_number 6145
_diffrn_reflns_theta_full 25.50
_diffrn_reflns_theta_max 25.50
_diffrn_reflns_theta_min 1.90
_diffrn_standards_decay_% 0
_diffrn_standards_interval_count 0
_diffrn_standards_interval_time 0
_diffrn_standards_number 0
_exptl_absorpt_coefficient_mu 1.973
_exptl_absorpt_correction_T_max 0.6937
_exptl_absorpt_correction_T_min 0.5058
_exptl_absorpt_correction_type multi-scan
_exptl_absorpt_process_details '(SADABS; Bruker, 2001)'
_exptl_crystal_colour colorless
_exptl_crystal_density_diffrn 1.457
_exptl_crystal_density_method 'not measured'
_exptl_crystal_description block
_exptl_crystal_F_000 498
_exptl_crystal_size_max 0.40
_exptl_crystal_size_mid 0.28
_exptl_crystal_size_min 0.20
_refine_diff_density_max 0.561
_refine_diff_density_min -0.357
_refine_diff_density_rms 0.053
_refine_ls_extinction_method none
_refine_ls_goodness_of_fit_ref 1.006
_refine_ls_hydrogen_treatment noref
_refine_ls_matrix_type full
_refine_ls_number_parameters 273
_refine_ls_number_reflns 4099
_refine_ls_number_restraints 0
_refine_ls_restrained_S_all 1.006
_refine_ls_R_factor_all 0.0406
_refine_ls_R_factor_gt 0.0317
_refine_ls_shift/su_max 0.020
_refine_ls_shift/su_mean 0.001
_refine_ls_structure_factor_coef Fsqd
_refine_ls_weighting_details 'calc w=1/[\s^2^(Fo^2^)+(0.0550P)^2^+0.3199P] where P=(Fo^2^+2Fc^2^)/3'
_refine_ls_weighting_scheme calc
_refine_ls_wR_factor_gt 0.0855
_refine_ls_wR_factor_ref 0.0909
_reflns_number_gt 3464
_reflns_number_total 4099
_reflns_threshold_expression I>2\s(I)
_cod_data_source_file ol9015833_si_002.cif
_cod_data_source_block z
_cod_depositor_comments
;
The following automatic conversions were performed:

'_symmetry_cell_setting' value 'Triclinic' changed to 'triclinic'
according to /home/saulius/struct/CIF-dictionaries/cif_core.dic
dictionary named 'cif_core.dic' version 2.4.2 from 2011-04-26.

Automatic conversion script
Id: cif_fix_values 1715 2011-07-08 13:25:40Z adriana 
;
_cod_original_cell_volume 1111.0(4)
_cod_original_sg_symbol_H-M P-1
_cod_database_code 1504122

loop_
_symmetry_equiv_pos_as_xyz
'x, y, z'
'-x, -y, -z'

loop_
_atom_site_label
_atom_site_type_symbol
_atom_site_fract_x
_atom_site_fract_y
_atom_site_fract_z
_atom_site_U_iso_or_equiv
_atom_site_adp_type
_atom_site_occupancy
_atom_site_symmetry_multiplicity
_atom_site_calc_flag
_atom_site_refinement_flags
Br1 Br 0.39448(3) 1.31007(3) 0.39440(2) 0.05415(11) Uani 1 1 d .
C1 C -0.4486(5) 0.8351(6) -0.0831(4) 0.1230(18) Uani 1 1 d .
H1A H -0.4849 0.7999 -0.0228 0.123 Uiso 1 1 calc R
H1B H -0.5377 0.7951 -0.1650 0.123 Uiso 1 1 calc R
H1C H -0.4006 0.9351 -0.0636 0.123 Uiso 1 1 calc R
C2 C -0.1966(3) 0.8508(3) 0.0268(2) 0.0587(7) Uani 1 1 d .
C3 C -0.1638(3) 0.9274(3) 0.1358(3) 0.0583(7) Uani 1 1 d .
H3 H -0.2382 0.9484 0.1405 0.070 Uiso 1 1 calc R
C4 C -0.0186(3) 0.9736(3) 0.2394(2) 0.0505(6) Uani 1 1 d .
H4 H 0.0033 1.0250 0.3139 0.061 Uiso 1 1 calc R
C5 C 0.0946(3) 0.9450(2) 0.2344(2) 0.0388(5) Uani 1 1 d .
C6 C 0.0589(3) 0.8684(3) 0.1217(2) 0.0530(6) Uani 1 1 d .
H6 H 0.1335 0.8487 0.1155 0.064 Uiso 1 1 calc R
C7 C -0.0851(4) 0.8219(3) 0.0198(3) 0.0668(8) Uani 1 1 d .
H7 H -0.1078 0.7702 -0.0550 0.080 Uiso 1 1 calc R
C8 C 0.2483(3) 0.9900(2) 0.3437(2) 0.0396(5) Uani 1 1 d .
C9 C 0.2831(2) 1.0605(2) 0.47283(19) 0.0358(5) Uani 1 1 d .
H9 H 0.1914 1.0682 0.4668 0.043 Uiso 1 1 calc R
C10 C 0.4322(3) 1.2061(2) 0.5220(2) 0.0391(5) Uani 1 1 d .
H10 H 0.5222 1.1948 0.5291 0.047 Uiso 1 1 calc R
C11 C 0.4771(3) 1.2864(2) 0.6468(2) 0.0411(5) Uani 1 1 d .
C12 C 0.3822(4) 1.3313(3) 0.6657(3) 0.0614(8) Uani 1 1 d .
H12 H 0.2850 1.3096 0.5999 0.074 Uiso 1 1 calc R
C13 C 0.4311(4) 1.4082(4) 0.7817(3) 0.0788(10) Uani 1 1 d .
H13 H 0.3675 1.4398 0.7930 0.095 Uiso 1 1 calc R
C14 C 0.5714(4) 1.4385(4) 0.8799(3) 0.0797(10) Uani 1 1 d .
H14 H 0.6031 1.4901 0.9580 0.096 Uiso 1 1 calc R
C15 C 0.6651(4) 1.3928(4) 0.8631(3) 0.0798(10) Uani 1 1 d .
H15 H 0.7605 1.4126 0.9303 0.096 Uiso 1 1 calc R
C16 C 0.6191(3) 1.3165(3) 0.7461(3) 0.0591(7) Uani 1 1 d .
H16 H 0.6837 1.2861 0.7351 0.071 Uiso 1 1 calc R
C17 C 0.1160(3) 0.6972(2) 0.4654(2) 0.0393(5) Uani 1 1 d .
C18 C -0.0064(3) 0.6593(3) 0.3472(2) 0.0489(6) Uani 1 1 d .
H18 H -0.0601 0.7092 0.3265 0.059 Uiso 1 1 calc R
C19 C -0.0484(3) 0.5465(3) 0.2601(3) 0.0567(7) Uani 1 1 d .
H19 H -0.1301 0.5217 0.1800 0.068 Uiso 1 1 calc R
C20 C 0.0281(4) 0.4696(3) 0.2889(3) 0.0560(7) Uani 1 1 d .
C21 C -0.0144(5) 0.3502(3) 0.1912(4) 0.0809(10) Uani 1 1 d .
H21A H -0.1279 0.2998 0.1389 0.121 Uiso 1 1 calc R
H21B H 0.0179 0.2884 0.2313 0.121 Uiso 1 1 calc R
H21C H 0.0395 0.3866 0.1411 0.121 Uiso 1 1 calc R
C22 C 0.1481(4) 0.5083(3) 0.4086(3) 0.0591(7) Uani 1 1 d .
H22 H 0.2001 0.4570 0.4299 0.071 Uiso 1 1 calc R
C23 C 0.1934(3) 0.6212(3) 0.4979(3) 0.0494(6) Uani 1 1 d .
H23 H 0.2744 0.6455 0.5782 0.059 Uiso 1 1 calc R
N1 N 0.3176(2) 0.98082(19) 0.56347(18) 0.0401(4) Uani 1 1 d .
O1 O 0.0445(2) 0.86782(19) 0.54188(17) 0.0529(4) Uani 1 1 d .
O2 O 0.2503(2) 0.8281(2) 0.69675(17) 0.0608(5) Uani 1 1 d .
O3 O 0.3499(2) 0.9686(2) 0.33696(17) 0.0548(5) Uani 1 1 d .
O4 O -0.3349(3) 0.7987(3) -0.0801(2) 0.0962(8) Uani 1 1 d .
S1 S 0.17713(7) 0.84571(6) 0.57602(5) 0.04096(15) Uani 1 1 d .

loop_
_atom_site_aniso_label
_atom_site_aniso_U_11
_atom_site_aniso_U_22
_atom_site_aniso_U_33
_atom_site_aniso_U_23
_atom_site_aniso_U_13
_atom_site_aniso_U_12
Br1 0.06235(19) 0.04747(17) 0.04857(17) 0.01436(12) 0.02267(13) 0.02639(13)
C1 0.070(3) 0.173(5) 0.086(3) 0.017(3) -0.007(2) 0.068(3)
C2 0.0469(15) 0.0667(18) 0.0387(14) 0.0022(12) 0.0041(12) 0.0240(14)
C3 0.0446(14) 0.078(2) 0.0488(15) 0.0057(14) 0.0127(12) 0.0363(15)
C4 0.0470(14) 0.0650(16) 0.0372(13) -0.0026(11) 0.0125(11) 0.0330(13)
C5 0.0394(12) 0.0385(12) 0.0357(12) 0.0026(9) 0.0146(10) 0.0201(10)
C6 0.0563(16) 0.0600(16) 0.0443(14) -0.0009(12) 0.0202(12) 0.0336(14)
C7 0.0686(19) 0.081(2) 0.0364(14) -0.0104(13) 0.0129(13) 0.0369(17)
C8 0.0404(12) 0.0377(12) 0.0401(12) 0.0021(10) 0.0162(10) 0.0215(10)
C9 0.0311(11) 0.0378(12) 0.0354(11) 0.0023(9) 0.0117(9) 0.0183(10)
C10 0.0386(12) 0.0393(12) 0.0382(12) 0.0057(10) 0.0150(10) 0.0208(10)
C11 0.0389(12) 0.0354(12) 0.0383(12) 0.0019(10) 0.0151(10) 0.0130(10)
C12 0.0525(16) 0.0713(19) 0.0508(16) -0.0081(14) 0.0142(13) 0.0331(15)
C13 0.074(2) 0.092(2) 0.067(2) -0.0138(18) 0.0288(18) 0.043(2)
C14 0.075(2) 0.084(2) 0.0519(18) -0.0180(16) 0.0255(17) 0.0233(19)
C15 0.0595(19) 0.106(3) 0.0387(15) -0.0066(16) 0.0053(14) 0.0301(19)
C16 0.0523(16) 0.0700(18) 0.0466(15) 0.0029(13) 0.0157(13) 0.0307(14)
C17 0.0380(12) 0.0357(11) 0.0473(13) 0.0102(10) 0.0248(11) 0.0165(10)
C18 0.0476(14) 0.0430(13) 0.0527(15) 0.0076(11) 0.0187(12) 0.0239(12)
C19 0.0577(16) 0.0490(15) 0.0511(15) 0.0010(12) 0.0216(13) 0.0206(13)
C20 0.0672(18) 0.0412(14) 0.0698(18) 0.0110(13) 0.0457(16) 0.0229(13)
C21 0.111(3) 0.0561(18) 0.091(2) 0.0062(17) 0.066(2) 0.0386(19)
C22 0.0718(19) 0.0510(15) 0.083(2) 0.0241(15) 0.0489(17) 0.0405(15)
C23 0.0493(14) 0.0488(14) 0.0576(15) 0.0164(12) 0.0275(12) 0.0276(12)
N1 0.0355(10) 0.0358(10) 0.0419(10) 0.0070(8) 0.0131(8) 0.0162(8)
O1 0.0445(10) 0.0546(10) 0.0637(11) 0.0020(9) 0.0295(9) 0.0248(8)
O2 0.0698(13) 0.0630(12) 0.0432(10) 0.0156(9) 0.0244(9) 0.0293(10)
O3 0.0450(10) 0.0693(12) 0.0515(10) -0.0029(9) 0.0160(8) 0.0361(9)
O4 0.0667(14) 0.128(2) 0.0480(12) -0.0087(13) -0.0084(10) 0.0452(16)
S1 0.0407(3) 0.0427(3) 0.0396(3) 0.0066(2) 0.0198(3) 0.0200(3)

loop_
_atom_type_symbol
_atom_type_description
_atom_type_scat_dispersion_real
_atom_type_scat_dispersion_imag
_atom_type_scat_source
C C 0.0033 0.0016 'International Tables Vol C Tables 4.2.6.8 and 6.1.1.4'
H H 0.0000 0.0000 'International Tables Vol C Tables 4.2.6.8 and 6.1.1.4'
N N 0.0061 0.0033 'International Tables Vol C Tables 4.2.6.8 and 6.1.1.4'
O O 0.0106 0.0060 'International Tables Vol C Tables 4.2.6.8 and 6.1.1.4'
S S 0.1246 0.1234 'International Tables Vol C Tables 4.2.6.8 and 6.1.1.4'
Br Br -0.2901 2.4595 'International Tables Vol C Tables 4.2.6.8 and 6.1.1.4'

loop_
_geom_angle_atom_site_label_1
_geom_angle_atom_site_label_2
_geom_angle_atom_site_label_3
_geom_angle
O4 C1 H1A 109.5
O4 C1 H1B 109.5
H1A C1 H1B 109.5
O4 C1 H1C 109.5
H1A C1 H1C 109.5
H1B C1 H1C 109.5
O4 C2 C3 124.6(3)
O4 C2 C7 115.3(3)
C3 C2 C7 120.1(2)
C2 C3 C4 119.3(2)
C2 C3 H3 120.4
C4 C3 H3 120.4
C5 C4 C3 121.5(2)
C5 C4 H4 119.3
C3 C4 H4 119.3
C4 C5 C6 118.0(2)
C4 C5 C8 122.6(2)
C6 C5 C8 119.4(2)
C7 C6 C5 120.5(2)
C7 C6 H6 119.8
C5 C6 H6 119.8
C6 C7 C2 120.6(2)
C6 C7 H7 119.7
C2 C7 H7 119.7
O3 C8 C5 122.0(2)
O3 C8 C9 117.6(2)
C5 C8 C9 120.42(19)
N1 C9 C10 106.55(17)
N1 C9 C8 110.76(17)
C10 C9 C8 109.90(19)
N1 C9 H9 109.9
C10 C9 H9 109.9
C8 C9 H9 109.9
C11 C10 C9 115.0(2)
C11 C10 Br1 110.81(15)
C9 C10 Br1 107.10(15)
C11 C10 H10 107.9
C9 C10 H10 107.9
Br1 C10 H10 107.9
C12 C11 C16 119.1(2)
C12 C11 C10 122.5(2)
C16 C11 C10 118.3(2)
C13 C12 C11 120.2(3)
C13 C12 H12 119.9
C11 C12 H12 119.9
C14 C13 C12 120.9(3)
C14 C13 H13 119.6
C12 C13 H13 119.6
C13 C14 C15 119.6(3)
C13 C14 H14 120.2
C15 C14 H14 120.2
C14 C15 C16 120.5(3)
C14 C15 H15 119.7
C16 C15 H15 119.7
C11 C16 C15 119.7(3)
C11 C16 H16 120.2
C15 C16 H16 120.2
C18 C17 C23 120.7(2)
C18 C17 S1 119.88(18)
C23 C17 S1 119.41(19)
C17 C18 C19 119.3(2)
C17 C18 H18 120.4
C19 C18 H18 120.4
C18 C19 C20 121.5(3)
C18 C19 H19 119.2
C20 C19 H19 119.2
C22 C20 C19 117.9(2)
C22 C20 C21 121.1(3)
C19 C20 C21 120.9(3)
C20 C21 H21A 109.5
C20 C21 H21B 109.5
H21A C21 H21B 109.5
C20 C21 H21C 109.5
H21A C21 H21C 109.5
H21B C21 H21C 109.5
C20 C22 C23 121.9(3)
C20 C22 H22 119.1
C23 C22 H22 119.1
C17 C23 C22 118.7(3)
C17 C23 H23 120.7
C22 C23 H23 120.7
C9 N1 S1 122.26(15)
C2 O4 C1 118.3(3)
O2 S1 O1 120.41(12)
O2 S1 N1 105.71(12)
O1 S1 N1 107.00(11)
O2 S1 C17 107.60(12)
O1 S1 C17 107.42(12)
N1 S1 C17 108.22(11)

loop_
_geom_bond_atom_site_label_1
_geom_bond_atom_site_label_2
_geom_bond_distance
Br1 C10 1.973(2)
C1 O4 1.411(5)
C1 H1A 0.9600
C1 H1B 0.9600
C1 H1C 0.9600
C2 O4 1.356(3)
C2 C3 1.366(4)
C2 C7 1.375(4)
C3 C4 1.385(4)
C3 H3 0.9300
C4 C5 1.381(3)
C4 H4 0.9300
C5 C6 1.391(3)
C5 C8 1.471(3)
C6 C7 1.367(4)
C6 H6 0.9300
C7 H7 0.9300
C8 O3 1.223(3)
C8 C9 1.539(3)
C9 N1 1.463(3)
C9 C10 1.530(3)
C9 H9 0.9800
C10 C11 1.496(3)
C10 H10 0.9800
C11 C12 1.380(4)
C11 C16 1.380(4)
C12 C13 1.378(4)
C12 H12 0.9300
C13 C14 1.362(5)
C13 H13 0.9300
C14 C15 1.364(5)
C14 H14 0.9300
C15 C16 1.394(4)
C15 H15 0.9300
C16 H16 0.9300
C17 C18 1.378(4)
C17 C23 1.383(3)
C17 S1 1.765(2)
C18 C19 1.379(4)
C18 H18 0.9300
C19 C20 1.382(4)
C19 H19 0.9300
C20 C22 1.380(4)
C20 C21 1.508(4)
C21 H21A 0.9600
C21 H21B 0.9600
C21 H21C 0.9600
C22 C23 1.383(4)
C22 H22 0.9300
C23 H23 0.9300
N1 S1 1.624(2)
O1 S1 1.4276(18)
O2 S1 1.421(2)
